data_2205655
loop_
_publ_author_name
'Wendy A. Loughlin'
'Raymond L. Marshall'
'Kathryn E. Fairfull-Smith (nee Elson)'
'Peter C. Healy'

_publ_section_title (<i>Z</i>,<i>Z</i>)-3,6-Bis[(3,4,5-trimethoxyphenyl)methylene]piperazine-2,5-dione
_journal_issue 5
_journal_name_full 'Acta Crystallographica Section E'
_journal_page_first o1443
_journal_page_last o1445
_journal_paper_doi 10.1107/S1600536805012316
_journal_volume 61
_journal_year 2005
_chemical_formula_iupac 'C24 H26 N2 O8'
_chemical_formula_moiety 'C24 H26 N2 O8'
_chemical_formula_sum 'C24 H26 N2 O8'
_chemical_formula_weight 470.47
_chemical_name_systematic
;
3,6-(Z,Z)-Bis[(3,4,5-trimethyoxyphenyl)methylene]piperazine-2,5-dione
;
_space_group_IT_number 15
_symmetry_cell_setting monoclinic
_symmetry_space_group_name_Hall '-C 2yc'
_symmetry_space_group_name_H-M 'C 1 2/c 1'
_atom_sites_solution_hydrogens geom
_atom_sites_solution_primary direct
_atom_sites_solution_secondary difmap
_cell_angle_alpha 90
_cell_angle_beta 97.503(15)
_cell_angle_gamma 90
_cell_formula_units_Z 4
_cell_length_a 35.204(3)
_cell_length_b 5.282(6)
_cell_length_c 12.738(4)
_cell_measurement_reflns_used 25
_cell_measurement_temperature 295
_cell_measurement_theta_max 19.9
_cell_measurement_theta_min 18.5
_cell_volume 2348(3)
_computing_cell_refinement
;
MSC/AFC7 Diffractometer Control Software  (Molecular Structure Corporation,
1999)
;
_computing_data_collection
;
MSC/AFC7 Diffractometer Control Software (Molecular Structure Corporation,
1999)
;
_computing_data_reduction 'TEXSAN for Windows (Molecular Structure Corporation, 2001)'
_computing_molecular_graphics 'ORTEP-3 (Farrugia, 1997)'
_computing_publication_material 'TEXSAN for Windows and PLATON (Spek, 2003)'
_computing_structure_refinement 'TEXSAN for Windows and SHELXL97 (Sheldrick, 1997)'
_computing_structure_solution 'TEXSAN for Windows'
_diffrn_ambient_temperature 295
_diffrn_measured_fraction_theta_full 0.999
_diffrn_measured_fraction_theta_max 0.999
_diffrn_measurement_device 'Rigaku AFC-7R'
_diffrn_measurement_method \w--2\q
_diffrn_radiation_monochromator graphite
_diffrn_radiation_source 'Rigaku rotating anode'
_diffrn_radiation_type 'Mo K\a'
_diffrn_radiation_wavelength 0.7107
_diffrn_reflns_av_R_equivalents 0.0365
_diffrn_reflns_av_sigmaI/netI 0.0650
_diffrn_reflns_limit_h_max 41
_diffrn_reflns_limit_h_min 0
_diffrn_reflns_limit_k_max 6
_diffrn_reflns_limit_k_min 0
_diffrn_reflns_limit_l_max 15
_diffrn_reflns_limit_l_min -15
_diffrn_reflns_number 2106
_diffrn_reflns_reduction_process ' ?'
_diffrn_reflns_theta_full 25.00
_diffrn_reflns_theta_max 25.00
_diffrn_reflns_theta_min 2.33
_diffrn_standards_decay_% 0.28
_diffrn_standards_interval_count 150
_diffrn_standards_number 3
_exptl_absorpt_coefficient_mu 0.101
_exptl_absorpt_correction_type none
_exptl_crystal_colour yellow
_exptl_crystal_density_diffrn 1.331
_exptl_crystal_density_method 'not measured'
_exptl_crystal_description plate
_exptl_crystal_F_000 992
_exptl_crystal_size_max 0.50
_exptl_crystal_size_mid 0.20
_exptl_crystal_size_min 0.05
_refine_diff_density_max 0.228
_refine_diff_density_min -0.227
_refine_ls_extinction_method none
_refine_ls_goodness_of_fit_ref 1.033
_refine_ls_hydrogen_treatment constr
_refine_ls_matrix_type full
_refine_ls_number_parameters 154
_refine_ls_number_reflns 2070
_refine_ls_number_restraints 0
_refine_ls_restrained_S_all 1.033
_refine_ls_R_factor_all 0.1294
_refine_ls_R_factor_gt 0.0517
_refine_ls_shift/su_max 0.001
_refine_ls_shift/su_mean 0.000
_refine_ls_structure_factor_coef Fsqd
_refine_ls_weighting_details 'w = 1/[\s^2^(Fo^2^)+(0.0815P)^2^+4.1485P] where P = (Fo^2^+2Fc^2^)/3'
_refine_ls_weighting_scheme calc
_refine_ls_wR_factor_gt 0.1445
_refine_ls_wR_factor_ref 0.1887
_reflns_number_gt 1094
_reflns_number_total 2070
_reflns_threshold_expression I>2\s(I)
_cod_data_source_file bt6651.cif
_cod_data_source_block I
_cod_depositor_comments
;
The following automatic conversions were performed:
'_symmetry_cell_setting' value 'Monoclinic' changed to 'monoclinic'
according to '/home/saulius/struct/CIF-dictionaries/cif_core.dic'
dictionary named 'cif_core.dic' version 2.4.1 from 2010-06-29.

Automatic conversion script
Id: cif_fix_enum 1527 2010-12-29 10:47:43Z saulius 

The following automatic conversions were performed:

'_symmetry_cell_setting' value 'Monoclinic' changed to 'monoclinic'
according to /home/saulius/struct/CIF-dictionaries/cif_core.dic
dictionary named 'cif_core.dic' version 2.4.1 from 2010-06-29.

Automatic conversion script
Id: cif_fix_values 1715 2011-07-08 13:25:40Z adriana 
;
_cod_original_sg_symbol_H-M 'C 2/c'
_cod_database_code 2205655
_cod_database_fobs_code 2205655

loop_
_symmetry_equiv_pos_site_id
_symmetry_equiv_pos_as_xyz
1 x,y,z
2 -x,y,1/2-z
3 -x,-y,-z
4 x,-y,1/2+z
5 1/2+x,1/2+y,z
6 1/2-x,1/2+y,1/2-z
7 1/2-x,1/2-y,-z
8 1/2+x,1/2-y,1/2+z

loop_
_atom_site_aniso_label
_atom_site_aniso_U_11
_atom_site_aniso_U_22
_atom_site_aniso_U_33
_atom_site_aniso_U_12
_atom_site_aniso_U_13
_atom_site_aniso_U_23
O1 0.0385(15) 0.148(3) 0.0210(13) -0.0108(18) 0.0028(10) -0.0094(17)
O2 0.0571(17) 0.0465(17) 0.0404(15) -0.0041(14) 0.0113(12) -0.0121(13)
O3 0.0484(16) 0.0506(18) 0.0634(18) 0.0054(13) 0.0287(13) 0.0042(15)
O4 0.0383(15) 0.069(2) 0.0607(18) -0.0147(14) 0.0107(13) -0.0196(17)
N1 0.0289(16) 0.092(3) 0.0205(14) -0.0032(17) 0.0061(11) -0.0026(17)
C1 0.0281(18) 0.077(3) 0.0249(17) -0.0044(19) 0.0018(13) -0.0045(19)
C2 0.035(2) 0.061(3) 0.0218(16) -0.0040(19) 0.0013(13) 0.0016(18)
C3 0.0330(19) 0.057(3) 0.0252(16) 0.0003(18) 0.0038(13) 0.0008(17)
C4 0.0299(18) 0.047(2) 0.0249(16) 0.0023(17) 0.0000(13) 0.0047(17)
C5 0.0319(19) 0.045(2) 0.0283(17) 0.0007(16) 0.0008(14) 0.0034(17)
C6 0.040(2) 0.036(2) 0.0304(18) 0.0058(17) 0.0029(15) 0.0037(17)
C7 0.0341(19) 0.042(2) 0.0376(19) 0.0071(17) 0.0109(15) 0.0065(18)
C8 0.032(2) 0.048(3) 0.040(2) -0.0014(17) 0.0021(15) 0.0018(19)
C9 0.0313(19) 0.051(2) 0.0304(18) 0.0013(18) 0.0022(14) -0.0047(18)
C10 0.068(3) 0.050(3) 0.051(2) -0.006(2) 0.001(2) -0.011(2)
C11 0.067(3) 0.066(3) 0.053(3) -0.009(2) 0.023(2) 0.001(2)
C12 0.050(3) 0.053(3) 0.066(3) -0.007(2) -0.004(2) -0.012(2)

loop_
_atom_site_label
_atom_site_fract_x
_atom_site_fract_y
_atom_site_fract_z
_atom_site_U_iso_or_equiv
_atom_site_thermal_displace_type
_atom_site_occupancy
_atom_site_type_symbol
O1 0.53698(7) 0.0575(8) 0.69482(18) 0.0693(12) Uani 1.000 O
O2 0.36291(7) 0.3712(5) 0.76440(19) 0.0476(9) Uani 1.000 O
O3 0.30077(7) 0.0919(6) 0.7169(2) 0.0522(10) Uani 1.000 O
O4 0.29522(7) -0.2530(6) 0.5583(2) 0.0556(10) Uani 1.000 O
N1 0.48120(8) 0.0309(7) 0.5871(2) 0.0469(12) Uani 1.000 N
C1 0.51982(10) 0.0344(9) 0.6049(3) 0.0435(13) Uani 1.000 C
C2 0.45894(10) -0.0070(8) 0.4879(2) 0.0395(13) Uani 1.000 C
C3 0.42094(10) -0.0229(8) 0.4709(2) 0.0384(13) Uani 1.000 C
C4 0.39136(9) 0.0048(7) 0.5411(2) 0.0343(10) Uani 1.000 C
C5 0.39360(9) 0.1813(7) 0.6232(3) 0.0353(11) Uani 1.000 C
C6 0.36389(10) 0.2043(7) 0.6830(3) 0.0356(11) Uani 1.000 C
C7 0.33085(10) 0.0520(7) 0.6613(3) 0.0374(11) Uani 1.000 C
C8 0.32854(10) -0.1199(8) 0.5775(3) 0.0402(14) Uani 1.000 C
C9 0.35875(10) -0.1416(8) 0.5181(3) 0.0377(11) Uani 1.000 C
C10 0.39351(13) 0.5489(9) 0.7836(3) 0.0569(16) Uani 1.000 C
C11 0.29179(13) -0.1128(10) 0.7822(3) 0.0607(17) Uani 1.000 C
C12 0.29279(12) -0.4492(9) 0.4805(4) 0.0574(17) Uani 1.000 C
H1 0.46850 0.05470 0.64330 0.0560 Uiso 1.000 H
H3 0.41110 -0.05910 0.39950 0.0460 Uiso 1.000 H
H5 0.41560 0.28550 0.63790 0.0420 Uiso 1.000 H
H9 0.35700 -0.25830 0.46090 0.0450 Uiso 1.000 H
H10A 0.41680 0.46130 0.80480 0.0680 Uiso 1.000 H
H10B 0.39550 0.64170 0.72070 0.0680 Uiso 1.000 H
H10C 0.38850 0.66220 0.83820 0.0680 Uiso 1.000 H
H11A 0.29580 -0.26860 0.74810 0.0730 Uiso 1.000 H
H11B 0.26570 -0.10090 0.79380 0.0730 Uiso 1.000 H
H11C 0.30780 -0.10530 0.84820 0.0730 Uiso 1.000 H
H12A 0.31240 -0.57050 0.49980 0.0690 Uiso 1.000 H
H12B 0.26850 -0.52910 0.47630 0.0690 Uiso 1.000 H
H12C 0.29590 -0.37840 0.41360 0.0690 Uiso 1.000 H

loop_
_atom_type_symbol
_atom_type_description
_atom_type_scat_dispersion_real
_atom_type_scat_dispersion_imag
_atom_type_scat_source
O O 0.0106 0.0060 'International Tables Vol C Tables 4.2.6.8 and 6.1.1.4'
N N 0.0061 0.0033 'International Tables Vol C Tables 4.2.6.8 and 6.1.1.4'
H H 0.0000 0.0000 'International Tables Vol C Tables 4.2.6.8 and 6.1.1.4'
C C 0.0033 0.0016 'International Tables Vol C Tables 4.2.6.8 and 6.1.1.4'

loop_
_geom_angle_atom_site_label_1
_geom_angle_atom_site_label_2
_geom_angle_atom_site_label_3
_geom_angle_site_symmetry_1
_geom_angle_site_symmetry_3
_geom_angle
_geom_angle_publ_flag
C6 O2 C10 . . 117.5(3) yes
C7 O3 C11 . . 115.6(3) yes
C8 O4 C12 . . 118.1(3) yes
C1 N1 C2 . . 125.6(3) yes
C2 N1 H1 . . 117.00 no
C1 N1 H1 . . 117.00 no
O1 C1 C2 . 3_656 120.9(3) yes
N1 C1 C2 . 3_656 117.8(3) yes
O1 C1 N1 . . 121.3(3) yes
C1 C2 C3 3_656 . 117.7(3) no
N1 C2 C3 . . 125.7(3) yes
N1 C2 C1 . 3_656 116.6(3) yes
C2 C3 C4 . . 132.4(3) no
C5 C4 C9 . . 119.8(3) no
C3 C4 C9 . . 116.8(3) no
C3 C4 C5 . . 123.3(3) no
C4 C5 C6 . . 120.1(3) no
C5 C6 C7 . . 120.5(3) no
O2 C6 C5 . . 125.0(3) yes
O2 C6 C7 . . 114.5(3) yes
C6 C7 C8 . . 119.0(3) no
O3 C7 C6 . . 119.1(3) yes
O3 C7 C8 . . 121.7(3) yes
O4 C8 C7 . . 115.9(3) yes
O4 C8 C9 . . 124.2(4) yes
C7 C8 C9 . . 119.9(3) no
C4 C9 C8 . . 120.8(4) no
C2 C3 H3 . . 114.00 no
C4 C3 H3 . . 114.00 no
C4 C5 H5 . . 120.00 no
C6 C5 H5 . . 120.00 no
C4 C9 H9 . . 120.00 no
C8 C9 H9 . . 120.00 no
O2 C10 H10A . . 109.00 no
O2 C10 H10B . . 109.00 no
O2 C10 H10C . . 109.00 no
H10A C10 H10B . . 110.00 no
H10A C10 H10C . . 110.00 no
H10B C10 H10C . . 109.00 no
O3 C11 H11A . . 109.00 no
O3 C11 H11B . . 109.00 no
O3 C11 H11C . . 110.00 no
H11A C11 H11B . . 109.00 no
H11A C11 H11C . . 110.00 no
H11B C11 H11C . . 109.00 no
O4 C12 H12A . . 110.00 no
O4 C12 H12B . . 109.00 no
O4 C12 H12C . . 109.00 no
H12A C12 H12B . . 109.00 no
H12A C12 H12C . . 109.00 no
H12B C12 H12C . . 109.00 no

loop_
_geom_bond_atom_site_label_1
_geom_bond_atom_site_label_2
_geom_bond_site_symmetry_2
_geom_bond_distance
_geom_bond_publ_flag
O1 C1 . 1.229(5) yes
O2 C6 . 1.365(5) yes
O2 C10 . 1.426(6) yes
O3 C7 . 1.365(5) yes
O3 C11 . 1.425(6) yes
O4 C8 . 1.362(5) yes
O4 C12 . 1.429(6) yes
N1 C1 . 1.349(5) yes
N1 C2 . 1.412(4) yes
N1 H1 . 0.9000 no
C1 C2 3_656 1.486(5) yes
C2 C3 . 1.330(5) yes
C3 C4 . 1.466(5) yes
C4 C9 . 1.383(5) no
C4 C5 . 1.396(5) no
C5 C6 . 1.377(5) no
C6 C7 . 1.412(5) no
C7 C8 . 1.396(6) no
C8 C9 . 1.388(5) no
C3 H3 . 0.9500 no
C5 H5 . 0.9500 no
C9 H9 . 0.9500 no
C10 H10A . 0.9500 no
C10 H10B . 0.9500 no
C10 H10C . 0.9500 no
C11 H11A . 0.9500 no
C11 H11B . 0.9500 no
C11 H11C . 0.9500 no
C12 H12A . 0.9500 no
C12 H12B . 0.9500 no
C12 H12C . 0.9500 no

loop_
_geom_contact_atom_site_label_1
_geom_contact_atom_site_label_2
_geom_contact_distance
_geom_contact_site_symmetry_2
_geom_contact_publ_flag
O1 O1 3.116(5) 2_656 no
O1 N1 2.934(5) 2_656 no
O1 C5 3.208(6) 2_656 no
O2 O3 2.642(5) . no
O3 O2 2.642(5) . no
O3 O4 2.708(5) . no
O4 C11 2.964(6) . no
O4 O3 2.708(5) . no
O4 C12 3.253(6) 7_546 no
O1 H10A 2.6800 2_656 no
O1 H1 2.1000 2_656 no
O1 H5 2.8000 2_656 no
O1 H3 2.3100 3_656 no
O2 H3 2.7900 4_555 no
O2 H9 2.6100 4_555 no
O3 H11B 2.8400 6_556 no
O4 H11A 2.4200 . no
O4 H12B 2.6800 7_546 no
N1 C5 3.275(6) . no
N1 O1 2.934(5) 2_656 no
N1 N1 2.748(5) 3_656 no
N1 H5 2.8200 . no
C3 C10 3.506(7) 4_564 no
C5 O1 3.208(6) 2_656 no
C5 N1 3.275(6) . no
C10 C3 3.506(7) 4_565 no
C11 C12 3.422(8) 4_545 no
C11 O4 2.964(6) . no
C12 O4 3.253(6) 7_546 no
C12 C11 3.422(8) 4_544 no
C2 H5 3.0200 . no
C3 H10C 2.7000 4_564 no
C4 H10B 2.9700 1_545 no
C4 H1 2.8700 . no
C5 H10A 2.7800 . no
C5 H1 2.7000 . no
C5 H10B 2.7300 . no
C6 H12A 3.0100 1_565 no
C7 H12A 2.8800 1_565 no
C8 H12A 3.0900 1_565 no
C8 H10B 3.0600 1_545 no
C8 H11A 2.7100 . no
C9 H10B 2.9600 1_545 no
C9 H11C 2.9300 4_554 no
C9 H12A 2.7800 . no
C9 H12C 2.7300 . no
C10 H5 2.5200 . no
C10 H3 3.1000 4_565 no
C10 H3 3.0000 4_555 no
C11 H12C 3.0800 4_555 no
C12 H11C 2.9800 4_544 no
C12 H9 2.5200 . no
H1 C4 2.8700 . no
H1 C5 2.7000 . no
H1 H5 2.2200 . no
H1 O1 2.1000 2_656 no
H3 H9 2.3900 . no
H3 O1 2.3100 3_656 no
H3 O2 2.7900 4_554 no
H3 C10 3.0000 4_554 no
H3 C10 3.1000 4_564 no
H3 H10A 2.4600 4_554 no
H3 H10C 2.3400 4_564 no
H5 N1 2.8200 . no
H5 C2 3.0200 . no
H5 C10 2.5200 . no
H5 H1 2.2200 . no
H5 H10A 2.3200 . no
H5 H10B 2.3100 . no
H5 O1 2.8000 2_656 no
H9 C12 2.5200 . no
H9 H3 2.3900 . no
H9 H12A 2.3700 . no
H9 H12C 2.2500 . no
H9 O2 2.6100 4_554 no
H10A C5 2.7800 . no
H10A H5 2.3200 . no
H10A O1 2.6800 2_656 no
H10A H3 2.4600 4_555 no
H10B C4 2.9700 1_565 no
H10B C5 2.7300 . no
H10B C8 3.0600 1_565 no
H10B C9 2.9600 1_565 no
H10B H5 2.3100 . no
H10C C3 2.7000 4_565 no
H10C H3 2.3400 4_565 no
H11A O4 2.4200 . no
H11A C8 2.7100 . no
H11B O3 2.8400 6_546 no
H11C C9 2.9300 4_555 no
H11C C12 2.9800 4_545 no
H11C H12A 2.5700 4_545 no
H12A C6 3.0100 1_545 no
H12A C7 2.8800 1_545 no
H12A C8 3.0900 1_545 no
H12A C9 2.7800 . no
H12A H9 2.3700 . no
H12A H11C 2.5700 4_544 no
H12B O4 2.6800 7_546 no
H12C C9 2.7300 . no
H12C H9 2.2500 . no
H12C C11 3.0800 4_554 no

loop_
_geom_hbond_atom_site_label_D
_geom_hbond_atom_site_label_H
_geom_hbond_atom_site_label_A
_geom_hbond_site_symmetry_A
_geom_hbond_distance_DH
_geom_hbond_distance_HA
_geom_hbond_distance_DA
_geom_hbond_angle_DHA
_geom_hbond_publ_flag
N1 H1 O1 2_656 0.90 2.10 2.934(5) 154 yes
C3 H3 O1 3_656 0.95 2.31 2.739(5) 106 ?
C11 H11A O4 . 0.95 2.42 2.964(6) 116 ?

loop_
_geom_torsion_atom_site_label_1
_geom_torsion_atom_site_label_2
_geom_torsion_atom_site_label_3
_geom_torsion_atom_site_label_4
_geom_torsion_site_symmetry_1
_geom_torsion_site_symmetry_3
_geom_torsion_site_symmetry_4
_geom_torsion
_geom_torsion_publ_flag
C10 O2 C6 C5 . . . 5.3(5) no
C10 O2 C6 C7 . . . -173.7(3) no
C11 O3 C7 C6 . . . -116.2(4) no
C11 O3 C7 C8 . . . 69.4(5) no
C12 O4 C8 C7 . . . -173.9(4) no
C12 O4 C8 C9 . . . 7.9(6) no
C2 N1 C1 O1 . . . -176.7(4) no
C2 N1 C1 C2 . . 3_656 2.7(7) no
C1 N1 C2 C3 . . . 176.5(4) no
C1 N1 C2 C1 . . 3_656 -2.7(6) no
O1 C1 C2 N1 . 3_656 3_656 177.0(4) no
O1 C1 C2 C3 . 3_656 3_656 -3.8(7) no
N1 C1 C2 N1 . 3_656 3_656 -2.5(6) no
N1 C1 C2 C3 . 3_656 3_656 176.8(4) no
N1 C2 C3 C4 . . . 3.7(8) no
C1 C2 C3 C4 3_656 . . -177.1(4) no
C2 C3 C4 C5 . . . 37.3(7) no
C2 C3 C4 C9 . . . -147.4(5) no
C3 C4 C5 C6 . . . 177.1(3) no
C3 C4 C9 C8 . . . -177.2(4) no
C5 C4 C9 C8 . . . -1.7(6) no
C9 C4 C5 C6 . . . 1.9(5) no
C4 C5 C6 C7 . . . -0.6(6) no
C4 C5 C6 O2 . . . -179.5(3) no
O2 C6 C7 C8 . . . 178.2(3) no
O2 C6 C7 O3 . . . 3.7(5) no
C5 C6 C7 C8 . . . -0.8(6) no
C5 C6 C7 O3 . . . -175.3(3) no
O3 C7 C8 O4 . . . -3.0(5) no
C6 C7 C8 C9 . . . 1.0(6) no
O3 C7 C8 C9 . . . 175.3(4) no
C6 C7 C8 O4 . . . -177.4(3) no
C7 C8 C9 C4 . . . 0.2(6) no
O4 C8 C9 C4 . . . 178.5(4) no
